data_7034033
loop_
_publ_author_name
'Bai, Shi-Qiang'
'Jiang, Lu'
'Young, David James'
'Hor, T. S. Andy'

_publ_section_title
;
 Luminescent [Cu4I4] aggregates and [Cu3I3]-cyclic coordination polymers
 supported by quinolyl-triazoles.
;
_journal_issue 13
_journal_name_full 'Dalton transactions (Cambridge, England : 2003)'
_journal_page_first 6075
_journal_page_last 6081
_journal_paper_doi 10.1039/c4dt03648d
_journal_volume 44
_journal_year 2015
_chemical_formula_sum 'C12 H10 Cu2 I2 N4'
_chemical_formula_weight 591.12
_chemical_name_systematic
;
 ?
;
_space_group_crystal_system triclinic
_space_group_IT_number 2
_space_group_name_Hall '-P 1'
_space_group_name_H-M_alt 'P -1'
_symmetry_space_group_name_Hall '-P 1'
_symmetry_space_group_name_H-M 'P -1'
_atom_sites_solution_hydrogens geom
_audit_creation_method SHELXL-2014
_audit_update_record
;
2014-11-27 deposited with the CCDC.
2015-02-12 downloaded from the CCDC.
;
_cell_angle_alpha 94.0260(10)
_cell_angle_beta 95.0450(10)
_cell_angle_gamma 115.8530(10)
_cell_formula_units_Z 2
_cell_length_a 8.2321(4)
_cell_length_b 8.4671(4)
_cell_length_c 11.9898(5)
_cell_measurement_reflns_used 9850
_cell_measurement_temperature 100(2)
_cell_measurement_theta_max 30.57
_cell_measurement_theta_min 2.77
_cell_volume 743.64(6)
_computing_cell_refinement 'Bruker DUO'
_computing_data_collection 'Bruker DUO'
_computing_data_reduction 'Bruker SAINT'
_computing_molecular_graphics 'Bruker SHELXTL'
_computing_publication_material 'Bruker SHELXTL'
_computing_structure_refinement 'Bruker SHELXTL'
_computing_structure_solution 'Bruker SHELXTL'
_diffrn_ambient_temperature 100(2)
_diffrn_measured_fraction_theta_full 0.998
_diffrn_measured_fraction_theta_max 0.991
_diffrn_measurement_device_type 'APEX DUO'
_diffrn_measurement_method 'phi and omega scans'
_diffrn_radiation_type MoK\a
_diffrn_radiation_wavelength 0.71073
_diffrn_reflns_av_R_equivalents 0.0250
_diffrn_reflns_av_unetI/netI 0.0152
_diffrn_reflns_Laue_measured_fraction_full 0.998
_diffrn_reflns_Laue_measured_fraction_max 0.991
_diffrn_reflns_limit_h_max 11
_diffrn_reflns_limit_h_min -11
_diffrn_reflns_limit_k_max 12
_diffrn_reflns_limit_k_min -9
_diffrn_reflns_limit_l_max 17
_diffrn_reflns_limit_l_min -17
_diffrn_reflns_number 31822
_diffrn_reflns_point_group_measured_fraction_full 0.998
_diffrn_reflns_point_group_measured_fraction_max 0.991
_diffrn_reflns_theta_full 25.242
_diffrn_reflns_theta_max 30.588
_diffrn_reflns_theta_min 1.718
_diffrn_source 'sealed tube'
_exptl_absorpt_coefficient_mu 7.004
_exptl_absorpt_correction_T_max 0.7461
_exptl_absorpt_correction_T_min 0.4016
_exptl_absorpt_correction_type multi-scan
_exptl_absorpt_process_details 'SADABS, (Sheldrick 2008)'
_exptl_crystal_colour Yellow
_exptl_crystal_density_diffrn 2.640
_exptl_crystal_density_method 'not measured'
_exptl_crystal_description Plate
_exptl_crystal_F_000 548
_exptl_crystal_size_max 0.340
_exptl_crystal_size_mid 0.170
_exptl_crystal_size_min 0.070
_refine_diff_density_max 2.006
_refine_diff_density_min -0.739
_refine_diff_density_rms 0.112
_refine_ls_extinction_method none
_refine_ls_goodness_of_fit_ref 1.195
_refine_ls_hydrogen_treatment constr
_refine_ls_matrix_type full
_refine_ls_number_parameters 181
_refine_ls_number_reflns 4533
_refine_ls_number_restraints 0
_refine_ls_restrained_S_all 1.195
_refine_ls_R_factor_all 0.0194
_refine_ls_R_factor_gt 0.0188
_refine_ls_shift/su_max 0.004
_refine_ls_shift/su_mean 0.000
_refine_ls_structure_factor_coef Fsqd
_refine_ls_weighting_details 'w=1/[\s^2^(Fo^2^)+(0.0134P)^2^+1.3280P] where P=(Fo^2^+2Fc^2^)/3'
_refine_ls_weighting_scheme calc
_refine_ls_wR_factor_gt 0.0440
_refine_ls_wR_factor_ref 0.0443
_reflns_Friedel_coverage 0.000
_reflns_number_gt 4430
_reflns_number_total 4533
_reflns_threshold_expression 'I > 2\s(I)'
_cod_data_source_file c4dt03648d1.cif
_cod_data_source_block 1
_cod_depositor_comments 'Adding full bibliography for 7034031--7034037.cif.'
_cod_database_code 7034033
_shelx_space_group_comment
;
The symmetry employed for this shelxl refinement is uniquely defined
by the following loop, which should always be used as a source of
symmetry information in preference to the above space-group names.
They are only intended as comments.
;
_shelx_estimated_absorpt_t_min 0.199
_shelx_estimated_absorpt_t_max 0.640
_shelxl_version_number 2014-3

loop_
_space_group_symop_operation_xyz
'x, y, z'
'-x, -y, -z'

loop_
_atom_site_label
_atom_site_type_symbol
_atom_site_fract_x
_atom_site_fract_y
_atom_site_fract_z
_atom_site_U_iso_or_equiv
_atom_site_adp_type
_atom_site_occupancy
_atom_site_site_symmetry_order
_atom_site_calc_flag
_atom_site_refinement_flags_posn
_atom_site_refinement_flags_adp
Cu1 Cu 0.69746(4) 1.20861(3) 0.69698(2) 0.01397(5) Uani 1 1 d . .
Cu2 Cu 0.45797(4) 1.10575(4) 0.42559(2) 0.01584(6) Uani 1 1 d . .
I1 I 0.82119(2) 0.98227(2) 0.72375(2) 0.01671(4) Uani 1 1 d . .
I2 I 0.33779(2) 1.05774(2) 0.63385(2) 0.01281(4) Uani 1 1 d . .
N1 N 0.7965(2) 1.4225(2) 0.82210(15) 0.0140(3) Uani 1 1 d . .
N2 N 0.8793(3) 1.5395(2) 0.59623(15) 0.0144(3) Uani 1 1 d . .
N3 N 0.7619(3) 1.3690(2) 0.56788(16) 0.0148(3) Uani 1 1 d . .
N4 N 0.6521(3) 1.3588(2) 0.47734(15) 0.0141(3) Uani 1 1 d . .
C1 C 0.5863(3) 1.2469(3) 0.94253(19) 0.0181(4) Uani 1 1 d . .
H1A H 0.5430 1.1472 0.8868 0.022 Uiso 1 1 calc R U
C2 C 0.5130(3) 1.2322(3) 1.0419(2) 0.0223(5) Uani 1 1 d . .
H2A H 0.4193 1.1219 1.0546 0.027 Uiso 1 1 calc R U
C3 C 0.5754(4) 1.3790(4) 1.1256(2) 0.0245(5) Uani 1 1 d . .
H3A H 0.5221 1.3673 1.1936 0.029 Uiso 1 1 calc R U
C4 C 0.7122(4) 1.5383(4) 1.1093(2) 0.0232(5) Uani 1 1 d . .
H4A H 0.7540 1.6362 1.1662 0.028 Uiso 1 1 calc R U
C5 C 0.7917(3) 1.5575(3) 1.00788(18) 0.0170(4) Uani 1 1 d . .
C6 C 0.7263(3) 1.4105(3) 0.92282(18) 0.0149(4) Uani 1 1 d . .
C7 C 0.9343(3) 1.7176(3) 0.9871(2) 0.0200(4) Uani 1 1 d . .
H7A H 0.9823 1.8181 1.0425 0.024 Uiso 1 1 calc R U
C8 C 1.0030(3) 1.7274(3) 0.88652(19) 0.0178(4) Uani 1 1 d . .
H8A H 1.0992 1.8343 0.8715 0.021 Uiso 1 1 calc R U
C9 C 0.9292(3) 1.5764(3) 0.80559(18) 0.0139(4) Uani 1 1 d . .
C10 C 1.0123(3) 1.5861(3) 0.69728(19) 0.0171(4) Uani 1 1 d . .
H10A H 1.1091 1.7076 0.6968 0.020 Uiso 1 1 calc R U
H10B H 1.0698 1.5049 0.6949 0.020 Uiso 1 1 calc R U
C11 C 0.8478(3) 1.6416(3) 0.52448(18) 0.0164(4) Uani 1 1 d . .
H11A H 0.9118 1.7662 0.5257 0.020 Uiso 1 1 calc R U
C12 C 0.7012(3) 1.5234(3) 0.44873(18) 0.0157(4) Uani 1 1 d . .
H12A H 0.6443 1.5531 0.3868 0.019 Uiso 1 1 calc R U

loop_
_atom_site_aniso_label
_atom_site_aniso_U_11
_atom_site_aniso_U_22
_atom_site_aniso_U_33
_atom_site_aniso_U_23
_atom_site_aniso_U_13
_atom_site_aniso_U_12
Cu1 0.01528(12) 0.00998(11) 0.01454(12) 0.00025(9) 0.00181(9) 0.00390(10)
Cu2 0.01436(12) 0.01219(11) 0.01653(12) -0.00160(9) -0.00104(9) 0.00289(10)
I1 0.01862(7) 0.01895(7) 0.01465(6) -0.00290(5) -0.00304(5) 0.01193(6)
I2 0.01047(6) 0.01175(6) 0.01470(6) 0.00149(4) 0.00364(4) 0.00321(5)
N1 0.0141(8) 0.0125(8) 0.0142(8) 0.0006(6) 0.0010(6) 0.0050(7)
N2 0.0149(8) 0.0103(8) 0.0144(8) 0.0007(6) 0.0039(6) 0.0020(7)
N3 0.0141(8) 0.0098(7) 0.0163(8) 0.0007(6) 0.0018(6) 0.0016(7)
N4 0.0153(8) 0.0125(8) 0.0135(8) 0.0008(6) 0.0031(6) 0.0051(7)
C1 0.0190(10) 0.0185(10) 0.0148(9) 0.0012(8) 0.0036(8) 0.0064(8)
C2 0.0216(11) 0.0249(11) 0.0186(10) 0.0039(9) 0.0052(8) 0.0080(9)
C3 0.0263(12) 0.0343(13) 0.0144(10) 0.0013(9) 0.0040(9) 0.0149(11)
C4 0.0282(12) 0.0284(12) 0.0131(10) -0.0040(8) -0.0003(8) 0.0142(10)
C5 0.0196(10) 0.0190(10) 0.0136(9) -0.0002(7) -0.0012(8) 0.0107(9)
C6 0.0159(9) 0.0169(9) 0.0125(9) 0.0009(7) -0.0002(7) 0.0083(8)
C7 0.0241(11) 0.0165(10) 0.0162(10) -0.0028(8) -0.0047(8) 0.0081(9)
C8 0.0197(10) 0.0119(9) 0.0169(10) -0.0011(7) -0.0039(8) 0.0042(8)
C9 0.0135(9) 0.0122(9) 0.0141(9) 0.0000(7) -0.0011(7) 0.0046(7)
C10 0.0132(9) 0.0162(9) 0.0161(9) 0.0011(7) 0.0007(7) 0.0016(8)
C11 0.0219(10) 0.0119(9) 0.0147(9) 0.0010(7) 0.0045(8) 0.0066(8)
C12 0.0191(10) 0.0131(9) 0.0147(9) 0.0017(7) 0.0048(7) 0.0065(8)

loop_
_atom_type_symbol
_atom_type_description
_atom_type_scat_dispersion_real
_atom_type_scat_dispersion_imag
_atom_type_scat_source
C C 0.0033 0.0016 'International Tables Vol C Tables 4.2.6.8 and 6.1.1.4'
H H 0.0000 0.0000 'International Tables Vol C Tables 4.2.6.8 and 6.1.1.4'
N N 0.0061 0.0033 'International Tables Vol C Tables 4.2.6.8 and 6.1.1.4'
Cu Cu 0.3201 1.2651 'International Tables Vol C Tables 4.2.6.8 and 6.1.1.4'
I I -0.4742 1.8119 'International Tables Vol C Tables 4.2.6.8 and 6.1.1.4'

loop_
_geom_angle_atom_site_label_1
_geom_angle_atom_site_label_2
_geom_angle_atom_site_label_3
_geom_angle
_geom_angle_site_symmetry_1
_geom_angle_site_symmetry_3
N1 Cu1 N3 93.14(7) . .
N1 Cu1 I1 115.40(5) . .
N3 Cu1 I1 122.16(6) . .
N1 Cu1 Cu2 167.27(5) . 2_676
N3 Cu1 Cu2 99.39(5) . 2_676
I1 Cu1 Cu2 59.244(10) . 2_676
N1 Cu1 I2 115.57(5) . .
N3 Cu1 I2 95.35(5) . .
I1 Cu1 I2 112.706(11) . .
Cu2 Cu1 I2 61.233(9) 2_676 .
N4 Cu2 I1 125.18(6) . 2_676
N4 Cu2 Cu1 157.10(5) . 2_676
I1 Cu2 Cu1 58.569(9) 2_676 2_676
N4 Cu2 I2 101.97(6) . 2_676
I1 Cu2 I2 110.857(11) 2_676 2_676
Cu1 Cu2 I2 59.765(9) 2_676 2_676
N4 Cu2 I2 93.56(5) . .
I1 Cu2 I2 107.995(11) 2_676 .
Cu1 Cu2 I2 106.844(12) 2_676 .
I2 Cu2 I2 116.941(11) 2_676 .
N4 Cu2 Cu2 104.86(6) . 2_676
I1 Cu2 Cu2 129.446(16) 2_676 2_676
Cu1 Cu2 Cu2 78.580(13) 2_676 2_676
I2 Cu2 Cu2 59.258(11) 2_676 2_676
I2 Cu2 Cu2 57.683(10) . 2_676
Cu1 I1 Cu2 62.186(10) . 2_676
Cu1 I2 Cu2 59.003(9) . 2_676
Cu1 I2 Cu2 80.083(9) . .
Cu2 I2 Cu2 63.058(11) 2_676 .
C9 N1 C6 118.25(19) . .
C9 N1 Cu1 120.17(15) . .
C6 N1 Cu1 121.58(15) . .
N3 N2 C11 111.18(19) . .
N3 N2 C10 117.84(18) . .
C11 N2 C10 130.94(19) . .
N4 N3 N2 107.45(18) . .
N4 N3 Cu1 127.11(14) . .
N2 N3 Cu1 117.39(14) . .
N3 N4 C12 108.50(18) . .
N3 N4 Cu2 112.39(14) . .
C12 N4 Cu2 139.08(16) . .
C2 C1 C6 120.1(2) . .
C1 C2 C3 120.8(2) . .
C4 C3 C2 120.4(2) . .
C3 C4 C5 120.3(2) . .
C7 C5 C4 122.7(2) . .
C7 C5 C6 118.0(2) . .
C4 C5 C6 119.3(2) . .
N1 C6 C1 119.1(2) . .
N1 C6 C5 121.7(2) . .
C1 C6 C5 119.2(2) . .
C8 C7 C5 119.6(2) . .
C7 C8 C9 119.1(2) . .
N1 C9 C8 123.3(2) . .
N1 C9 C10 117.93(19) . .
C8 C9 C10 118.6(2) . .
N2 C10 C9 113.08(18) . .
N2 C11 C12 104.11(19) . .
N4 C12 C11 108.8(2) . .

loop_
_geom_bond_atom_site_label_1
_geom_bond_atom_site_label_2
_geom_bond_distance
_geom_bond_site_symmetry_2
Cu1 N1 2.0764(18) .
Cu1 N3 2.0816(19) .
Cu1 I1 2.5582(3) .
Cu1 Cu2 2.6517(4) 2_676
Cu1 I2 2.6726(3) .
Cu2 N4 2.0450(19) .
Cu2 I1 2.5764(3) 2_676
Cu2 Cu1 2.6517(4) 2_676
Cu2 I2 2.7117(3) 2_676
Cu2 I2 2.7578(3) .
Cu2 Cu2 2.8604(6) 2_676
I1 Cu2 2.5764(3) 2_676
I2 Cu2 2.7117(3) 2_676
N1 C9 1.328(3) .
N1 C6 1.375(3) .
N2 N3 1.338(2) .
N2 C11 1.347(3) .
N2 C10 1.465(3) .
N3 N4 1.322(3) .
N4 C12 1.351(3) .
C1 C2 1.372(3) .
C1 C6 1.416(3) .
C2 C3 1.412(4) .
C3 C4 1.370(4) .
C4 C5 1.417(3) .
C5 C7 1.410(3) .
C5 C6 1.421(3) .
C7 C8 1.369(3) .
C8 C9 1.410(3) .
C9 C10 1.511(3) .
C11 C12 1.382(3) .

loop_
_geom_torsion_atom_site_label_1
_geom_torsion_atom_site_label_2
_geom_torsion_atom_site_label_3
_geom_torsion_atom_site_label_4
_geom_torsion
C11 N2 N3 N4 -0.3(2)
C10 N2 N3 N4 177.97(18)
C11 N2 N3 Cu1 -151.31(15)
C10 N2 N3 Cu1 26.9(2)
N2 N3 N4 C12 0.1(2)
Cu1 N3 N4 C12 147.52(16)
N2 N3 N4 Cu2 -178.23(13)
Cu1 N3 N4 Cu2 -30.8(2)
C6 C1 C2 C3 0.1(4)
C1 C2 C3 C4 -0.9(4)
C2 C3 C4 C5 0.4(4)
C3 C4 C5 C7 -179.2(2)
C3 C4 C5 C6 0.8(4)
C9 N1 C6 C1 -179.2(2)
Cu1 N1 C6 C1 1.6(3)
C9 N1 C6 C5 0.2(3)
Cu1 N1 C6 C5 -178.92(16)
C2 C1 C6 N1 -179.4(2)
C2 C1 C6 C5 1.1(4)
C7 C5 C6 N1 -1.0(3)
C4 C5 C6 N1 179.0(2)
C7 C5 C6 C1 178.5(2)
C4 C5 C6 C1 -1.6(3)
C4 C5 C7 C8 -179.2(2)
C6 C5 C7 C8 0.8(3)
C5 C7 C8 C9 0.1(4)
C6 N1 C9 C8 0.7(3)
Cu1 N1 C9 C8 179.90(17)
C6 N1 C9 C10 176.9(2)
Cu1 N1 C9 C10 -3.9(3)
C7 C8 C9 N1 -0.9(4)
C7 C8 C9 C10 -177.1(2)
N3 N2 C10 C9 -73.7(3)
C11 N2 C10 C9 104.1(3)
N1 C9 C10 N2 59.0(3)
C8 C9 C10 N2 -124.6(2)
N3 N2 C11 C12 0.3(2)
C10 N2 C11 C12 -177.6(2)
N3 N4 C12 C11 0.0(2)
Cu2 N4 C12 C11 177.72(18)
N2 C11 C12 N4 -0.2(2)
